data_4516092
loop_
_publ_author_name
'Fanna, Daniel J.'
'Lima, Lu\'is M P'
'Craze, Alexander R.'
'Trinchi, Adrian'
'Wuhrer, Richard'
'Lindoy, Leonard F.'
'Wei, Gang'
'Reynolds, Jason K.'
'Li, Feng'

_publ_section_title
;
 Ultrasensitive Colorimetric and Ratiometric Detection of Cu<sup>2+</sup>:
 Acid-Base Properties, Complexation, and Binding Studies.
;
_journal_issue 9
_journal_name_full 'ACS omega'
_journal_page_first 10471
_journal_page_last 10480
_journal_paper_doi 10.1021/acsomega.8b01483
_journal_volume 3
_journal_year 2018
_chemical_formula_moiety 'C21 H23 N3 O'
_chemical_formula_sum 'C21 H23 N3 O'
_chemical_formula_weight 333.42
_space_group_crystal_system orthorhombic
_space_group_IT_number 60
_space_group_name_Hall '-P 2n 2ab'
_space_group_name_H-M_alt 'P b c n'
_atom_sites_solution_hydrogens mixed
_audit_creation_date 2017-11-02
_audit_creation_method
;
Olex2 1.2
(compiled 2015.09.30 svn.r3233 for OlexSys, GUI svn.r5103)
;
_cell_angle_alpha 90
_cell_angle_beta 90
_cell_angle_gamma 90
_cell_formula_units_Z 8
_cell_length_a 25.524(5)
_cell_length_b 13.835(3)
_cell_length_c 9.914(2)
_cell_measurement_reflns_used 2451
_cell_measurement_temperature 100
_cell_measurement_theta_max 20.00
_cell_measurement_theta_min 2.26
_cell_volume 3500.9(12)
_computing_cell_refinement SHELXL
_computing_data_collection BluIce
_computing_data_reduction XDS
_computing_molecular_graphics 'Olex2 (Dolomanov et al., 2009)'
_computing_publication_material 'Olex2 (Dolomanov et al., 2009)'
_computing_structure_refinement 'ShelXL (Sheldrick, 2015)'
_computing_structure_solution 'SIR2004 (Burla et al., 2007)'
_diffrn_ambient_temperature 100
_diffrn_measured_fraction_theta_full 0.998
_diffrn_measured_fraction_theta_max 0.999
_diffrn_measurement_device_type 'Australian Synchrotron MX1'
_diffrn_measurement_method '\w scans'
_diffrn_radiation_monochromator graphite
_diffrn_radiation_type MoK\a
_diffrn_radiation_wavelength 0.71073
_diffrn_reflns_av_R_equivalents 0.0547
_diffrn_reflns_av_unetI/netI 0.0191
_diffrn_reflns_Laue_measured_fraction_full 0.998
_diffrn_reflns_Laue_measured_fraction_max 0.999
_diffrn_reflns_limit_h_max 33
_diffrn_reflns_limit_h_min -33
_diffrn_reflns_limit_k_max 17
_diffrn_reflns_limit_k_min -17
_diffrn_reflns_limit_l_max 12
_diffrn_reflns_limit_l_min -12
_diffrn_reflns_number 53430
_diffrn_reflns_point_group_measured_fraction_full 0.998
_diffrn_reflns_point_group_measured_fraction_max 0.999
_diffrn_reflns_theta_full 25.242
_diffrn_reflns_theta_max 27.483
_diffrn_reflns_theta_min 1.674
_diffrn_standards_number 0
_exptl_absorpt_coefficient_mu 0.079
_exptl_absorpt_correction_type none
_exptl_crystal_colour white
_exptl_crystal_colour_primary white
_exptl_crystal_density_diffrn 1.265
_exptl_crystal_description needle
_exptl_crystal_F_000 1424
_exptl_crystal_recrystallization_method 'slow evaporation from acetone ethanol mixture'
_exptl_crystal_size_max 0.02
_exptl_crystal_size_mid 0.005
_exptl_crystal_size_min 0.005
_refine_diff_density_max 0.777
_refine_diff_density_min -0.237
_refine_diff_density_rms 0.061
_refine_ls_extinction_coef 0.0230(16)
_refine_ls_extinction_expression Fc^*^=kFc[1+0.001xFc^2^\l^3^/sin(2\q)]^-1/4^
_refine_ls_extinction_method 'SHELXL-2014/7 (Sheldrick 2014'
_refine_ls_goodness_of_fit_ref 1.035
_refine_ls_hydrogen_treatment mixed
_refine_ls_matrix_type full
_refine_ls_number_parameters 238
_refine_ls_number_reflns 4007
_refine_ls_number_restraints 0
_refine_ls_restrained_S_all 1.035
_refine_ls_R_factor_all 0.0644
_refine_ls_R_factor_gt 0.0530
_refine_ls_shift/su_max 0.000
_refine_ls_shift/su_mean 0.000
_refine_ls_structure_factor_coef Fsqd
_refine_ls_weighting_details 'w=1/[\s^2^(Fo^2^)+(0.0669P)^2^+2.6572P] where P=(Fo^2^+2Fc^2^)/3'
_refine_ls_weighting_scheme calc
_refine_ls_wR_factor_gt 0.1353
_refine_ls_wR_factor_ref 0.1440
_reflns_Friedel_coverage 0.000
_reflns_number_gt 3323
_reflns_number_total 4007
_reflns_threshold_expression 'I > 2\s(I)'
_cod_data_source_file ao8b01483_si_001.cif
_cod_data_source_block pbcn_a
_cod_database_code 4516092
_shelx_space_group_comment
;
The symmetry employed for this shelxl refinement is uniquely defined
by the following loop, which should always be used as a source of
symmetry information in preference to the above space-group names.
They are only intended as comments.
;
_olex2_refinement_description
;
1. Fixed Uiso
 At 1.2 times of:
  All C(H) groups, All C(H,H) groups
 At 1.5 times of:
  All C(H,H,H) groups, All O(H) groups
2.a Ternary CH refined with riding coordinates:
 C11(H11)
2.b Secondary CH2 refined with riding coordinates:
 C19(H19A,H19B), C20(H20A,H20B)
2.c Aromatic/amide H refined with riding coordinates:
 C2(H2A), C3(H3), C4(H4), C6(H6), C7(H7), C8(H8), C14(H14), C16(H16), C17(H17)
2.d Idealised Me refined as rotating group:
 C18(H18A,H18B,H18C), C21(H21A,H21B,H21C)
2.e Idealised tetrahedral OH refined as rotating group:
 O1(H1)
;
_shelx_shelxl_version_number 2014/7
_olex2_exptl_crystal_mounting_method 'parrafin oil'
_olex2_submission_special_instructions 'No special instructions were received'

loop_
_space_group_symop_operation_xyz
'x, y, z'
'-x+1/2, -y+1/2, z+1/2'
'-x, y, -z+1/2'
'x+1/2, -y+1/2, -z'
'-x, -y, -z'
'x-1/2, y-1/2, -z-1/2'
'x, -y, z-1/2'
'-x-1/2, y-1/2, z'

loop_
_atom_site_label
_atom_site_type_symbol
_atom_site_fract_x
_atom_site_fract_y
_atom_site_fract_z
_atom_site_U_iso_or_equiv
_atom_site_adp_type
_atom_site_occupancy
_atom_site_site_symmetry_order
_atom_site_calc_flag
_atom_site_refinement_flags_posn
O1 O 0.24249(5) 0.39052(9) 0.72327(14) 0.0338(3) Uani 1 1 d .
H1 H 0.2644 0.3744 0.6642 0.051 Uiso 1 1 calc GR
N1 N 0.28435(5) 0.40760(10) 0.46285(15) 0.0250(3) Uani 1 1 d .
H1A H 0.2580(9) 0.4062(17) 0.414(2) 0.044(6) Uiso 1 1 d .
N2 N 0.33767(5) 0.49610(11) 0.61067(15) 0.0256(3) Uani 1 1 d .
H2 H 0.3426(8) 0.5465(15) 0.660(2) 0.031(5) Uiso 1 1 d .
N3 N 0.11328(6) 0.62958(11) 0.81682(17) 0.0347(4) Uani 1 1 d .
C1 C 0.32788(6) 0.36219(11) 0.40354(16) 0.0238(3) Uani 1 1 d .
C2 C 0.32264(7) 0.29479(12) 0.30301(17) 0.0282(4) Uani 1 1 d .
H2A H 0.2891 0.2819 0.2655 0.034 Uiso 1 1 calc R
C3 C 0.36700(7) 0.24478(13) 0.25549(18) 0.0317(4) Uani 1 1 d .
H3 H 0.3630 0.1980 0.1861 0.038 Uiso 1 1 calc R
C4 C 0.41591(7) 0.26234(13) 0.30746(18) 0.0311(4) Uani 1 1 d .
H4 H 0.4453 0.2281 0.2734 0.037 Uiso 1 1 calc R
C5 C 0.42279(7) 0.33152(12) 0.41209(17) 0.0268(4) Uani 1 1 d .
C6 C 0.47163(7) 0.34911(13) 0.47484(18) 0.0305(4) Uani 1 1 d .
H6 H 0.5020 0.3154 0.4453 0.037 Uiso 1 1 calc R
C7 C 0.47531(6) 0.41455(13) 0.57804(19) 0.0303(4) Uani 1 1 d .
H7 H 0.5083 0.4247 0.6201 0.036 Uiso 1 1 calc R
C8 C 0.43159(6) 0.46705(12) 0.62329(17) 0.0271(4) Uani 1 1 d .
H8 H 0.4353 0.5130 0.6938 0.033 Uiso 1 1 calc R
C9 C 0.38309(6) 0.45166(11) 0.56488(16) 0.0234(3) Uani 1 1 d .
C10 C 0.37813(6) 0.38300(11) 0.45839(16) 0.0230(3) Uani 1 1 d .
C11 C 0.29321(6) 0.50516(12) 0.51789(16) 0.0242(3) Uani 1 1 d .
H11 H 0.3017 0.5515 0.4437 0.029 Uiso 1 1 calc R
C12 C 0.24532(6) 0.53794(12) 0.59308(16) 0.0240(3) Uani 1 1 d .
C13 C 0.22299(6) 0.47979(11) 0.69361(17) 0.0237(3) Uani 1 1 d .
C14 C 0.17995(6) 0.51023(12) 0.76777(17) 0.0249(3) Uani 1 1 d .
H14 H 0.1661 0.4695 0.8362 0.030 Uiso 1 1 calc R
C15 C 0.15639(6) 0.60058(12) 0.74325(18) 0.0265(4) Uani 1 1 d .
C16 C 0.17818(7) 0.65811(13) 0.63968(18) 0.0296(4) Uani 1 1 d .
H16 H 0.1630 0.7191 0.6192 0.036 Uiso 1 1 calc R
C17 C 0.22148(7) 0.62649(12) 0.56773(17) 0.0274(4) Uani 1 1 d .
H17 H 0.2353 0.6667 0.4987 0.033 Uiso 1 1 calc R
C18 C 0.12034(8) 0.80382(14) 0.8728(2) 0.0368(4) Uani 1 1 d .
H18A H 0.1566 0.8058 0.8404 0.055 Uiso 1 1 calc GR
H18B H 0.1201 0.7896 0.9697 0.055 Uiso 1 1 calc GR
H18C H 0.1036 0.8666 0.8569 0.055 Uiso 1 1 calc GR
C19 C 0.09043(7) 0.72562(13) 0.79781(19) 0.0317(4) Uani 1 1 d .
H19A H 0.0537 0.7249 0.8297 0.038 Uiso 1 1 calc R
H19B H 0.0901 0.7412 0.7004 0.038 Uiso 1 1 calc R
C20 C 0.09673(8) 0.57480(15) 0.9366(2) 0.0408(5) Uani 1 1 d .
H20A H 0.0790 0.6190 1.0005 0.049 Uiso 1 1 calc R
H20B H 0.1280 0.5480 0.9822 0.049 Uiso 1 1 calc R
C21 C 0.06010(10) 0.4936(2) 0.9007(4) 0.0718(9) Uani 1 1 d .
H21A H 0.0769 0.4513 0.8342 0.108 Uiso 1 1 calc GR
H21B H 0.0278 0.5202 0.8626 0.108 Uiso 1 1 calc GR
H21C H 0.0518 0.4562 0.9820 0.108 Uiso 1 1 calc GR

loop_
_atom_site_aniso_label
_atom_site_aniso_U_11
_atom_site_aniso_U_22
_atom_site_aniso_U_33
_atom_site_aniso_U_23
_atom_site_aniso_U_13
_atom_site_aniso_U_12
O1 0.0340(7) 0.0276(6) 0.0398(7) 0.0086(5) 0.0101(5) 0.0058(5)
N1 0.0229(7) 0.0256(7) 0.0265(7) 0.0002(5) -0.0014(5) -0.0005(5)
N2 0.0231(7) 0.0260(7) 0.0276(7) -0.0058(6) 0.0001(5) 0.0013(5)
N3 0.0327(8) 0.0306(8) 0.0407(9) 0.0023(7) 0.0121(7) 0.0069(6)
C1 0.0285(8) 0.0224(8) 0.0205(7) 0.0045(6) 0.0029(6) -0.0010(6)
C2 0.0346(9) 0.0263(8) 0.0238(8) 0.0027(6) 0.0014(7) -0.0047(7)
C3 0.0461(10) 0.0245(8) 0.0246(8) -0.0024(7) 0.0080(7) -0.0040(7)
C4 0.0364(9) 0.0259(8) 0.0310(9) 0.0000(7) 0.0127(7) 0.0003(7)
C5 0.0303(8) 0.0249(8) 0.0253(8) 0.0040(6) 0.0077(6) -0.0003(6)
C6 0.0254(8) 0.0312(9) 0.0349(9) 0.0032(7) 0.0074(7) 0.0029(7)
C7 0.0221(8) 0.0353(9) 0.0336(9) 0.0045(7) 0.0021(7) -0.0013(7)
C8 0.0252(8) 0.0294(8) 0.0267(8) -0.0012(7) 0.0016(6) -0.0021(6)
C9 0.0239(7) 0.0231(8) 0.0233(7) 0.0030(6) 0.0039(6) 0.0002(6)
C10 0.0265(8) 0.0213(7) 0.0213(7) 0.0038(6) 0.0031(6) -0.0009(6)
C11 0.0247(7) 0.0237(8) 0.0244(8) 0.0021(6) 0.0017(6) 0.0004(6)
C12 0.0229(7) 0.0243(8) 0.0249(8) 0.0011(6) 0.0007(6) 0.0002(6)
C13 0.0232(7) 0.0220(8) 0.0260(8) 0.0019(6) -0.0024(6) 0.0005(6)
C14 0.0235(7) 0.0254(8) 0.0258(8) 0.0032(6) 0.0015(6) -0.0014(6)
C15 0.0241(8) 0.0275(8) 0.0279(8) -0.0021(7) 0.0017(6) 0.0013(6)
C16 0.0308(8) 0.0262(8) 0.0319(9) 0.0048(7) 0.0017(7) 0.0067(7)
C17 0.0305(8) 0.0265(8) 0.0251(8) 0.0049(6) 0.0026(7) 0.0020(6)
C18 0.0427(10) 0.0350(10) 0.0326(9) 0.0014(8) -0.0039(8) 0.0053(8)
C19 0.0279(8) 0.0329(9) 0.0342(9) -0.0019(7) 0.0003(7) 0.0075(7)
C20 0.0409(10) 0.0395(11) 0.0419(11) -0.0010(9) 0.0110(9) 0.0056(8)
C21 0.0555(14) 0.0547(15) 0.105(2) -0.0153(15) 0.0382(16) -0.0130(12)

loop_
_atom_type_symbol
_atom_type_description
_atom_type_scat_dispersion_real
_atom_type_scat_dispersion_imag
_atom_type_scat_source
C C 0.0033 0.0016 'International Tables Vol C Tables 4.2.6.8 and 6.1.1.4'
H H 0.0000 0.0000 'International Tables Vol C Tables 4.2.6.8 and 6.1.1.4'
N N 0.0061 0.0033 'International Tables Vol C Tables 4.2.6.8 and 6.1.1.4'
O O 0.0106 0.0060 'International Tables Vol C Tables 4.2.6.8 and 6.1.1.4'

loop_
_geom_angle_atom_site_label_1
_geom_angle_atom_site_label_2
_geom_angle_atom_site_label_3
_geom_angle
C13 O1 H1 109.5
C1 N1 H1A 112.7(16)
C1 N1 C11 116.30(13)
C11 N1 H1A 111.2(17)
C9 N2 H2 114.9(13)
C9 N2 C11 118.62(14)
C11 N2 H2 113.5(14)
C15 N3 C19 120.92(15)
C15 N3 C20 120.41(15)
C19 N3 C20 117.22(15)
N1 C1 C10 117.54(14)
C2 C1 N1 122.06(15)
C2 C1 C10 120.23(15)
C1 C2 H2A 120.0
C1 C2 C3 119.92(16)
C3 C2 H2A 120.0
C2 C3 H3 119.4
C4 C3 C2 121.26(16)
C4 C3 H3 119.4
C3 C4 H4 119.8
C3 C4 C5 120.36(16)
C5 C4 H4 119.8
C6 C5 C4 123.06(16)
C6 C5 C10 118.62(16)
C10 C5 C4 118.30(16)
C5 C6 H6 119.9
C7 C6 C5 120.19(16)
C7 C6 H6 119.9
C6 C7 H7 119.1
C6 C7 C8 121.72(16)
C8 C7 H7 119.1
C7 C8 H8 120.1
C9 C8 C7 119.85(16)
C9 C8 H8 120.1
N2 C9 C10 117.59(14)
C8 C9 N2 122.83(15)
C8 C9 C10 119.46(14)
C1 C10 C9 119.86(14)
C5 C10 C1 119.90(15)
C5 C10 C9 120.15(15)
N1 C11 H11 110.4
N1 C11 C12 109.60(13)
N2 C11 N1 105.84(13)
N2 C11 H11 110.4
N2 C11 C12 110.14(13)
C12 C11 H11 110.4
C13 C12 C11 120.70(15)
C17 C12 C11 122.17(15)
C17 C12 C13 117.13(15)
O1 C13 C12 121.64(15)
O1 C13 C14 116.73(14)
C14 C13 C12 121.63(15)
C13 C14 H14 119.5
C13 C14 C15 121.08(15)
C15 C14 H14 119.5
N3 C15 C14 120.49(15)
N3 C15 C16 122.30(15)
C14 C15 C16 117.20(15)
C15 C16 H16 119.7
C17 C16 C15 120.67(15)
C17 C16 H16 119.7
C12 C17 H17 118.9
C16 C17 C12 122.26(16)
C16 C17 H17 118.9
H18A C18 H18B 109.5
H18A C18 H18C 109.5
H18B C18 H18C 109.5
C19 C18 H18A 109.5
C19 C18 H18B 109.5
C19 C18 H18C 109.5
N3 C19 C18 112.55(15)
N3 C19 H19A 109.1
N3 C19 H19B 109.1
C18 C19 H19A 109.1
C18 C19 H19B 109.1
H19A C19 H19B 107.8
N3 C20 H20A 109.2
N3 C20 H20B 109.2
N3 C20 C21 111.9(2)
H20A C20 H20B 107.9
C21 C20 H20A 109.2
C21 C20 H20B 109.2
C20 C21 H21A 109.5
C20 C21 H21B 109.5
C20 C21 H21C 109.5
H21A C21 H21B 109.5
H21A C21 H21C 109.5
H21B C21 H21C 109.5

loop_
_geom_bond_atom_site_label_1
_geom_bond_atom_site_label_2
_geom_bond_distance
O1 H1 0.8400
O1 C13 1.364(2)
N1 H1A 0.83(2)
N1 C1 1.406(2)
N1 C11 1.473(2)
N2 H2 0.86(2)
N2 C9 1.388(2)
N2 C11 1.466(2)
N3 C15 1.380(2)
N3 C19 1.463(2)
N3 C20 1.471(3)
C1 C2 1.371(2)
C1 C10 1.423(2)
C2 H2A 0.9500
C2 C3 1.408(3)
C3 H3 0.9500
C3 C4 1.372(3)
C4 H4 0.9500
C4 C5 1.422(2)
C5 C6 1.414(2)
C5 C10 1.420(2)
C6 H6 0.9500
C6 C7 1.369(3)
C7 H7 0.9500
C7 C8 1.405(2)
C8 H8 0.9500
C8 C9 1.383(2)
C9 C10 1.426(2)
C11 H11 1.0000
C11 C12 1.502(2)
C12 C13 1.402(2)
C12 C17 1.391(2)
C13 C14 1.387(2)
C14 H14 0.9500
C14 C15 1.408(2)
C15 C16 1.413(2)
C16 H16 0.9500
C16 C17 1.386(2)
C17 H17 0.9500
C18 H18A 0.9800
C18 H18B 0.9800
C18 H18C 0.9800
C18 C19 1.519(3)
C19 H19A 0.9900
C19 H19B 0.9900
C20 H20A 0.9900
C20 H20B 0.9900
C20 C21 1.505(3)
C21 H21A 0.9800
C21 H21B 0.9800
C21 H21C 0.9800

loop_
_geom_hbond_atom_site_label_D
_geom_hbond_atom_site_label_H
_geom_hbond_atom_site_label_A
_geom_hbond_distance_DH
_geom_hbond_distance_HA
_geom_hbond_distance_DA
_geom_hbond_angle_DHA
O1 H1 N1 0.84 2.11 2.804(2) 139.6
